data_7132289
loop_
_publ_author_name
'Liu, Yanan'
'Sun, Xiao'
'Chen, Peiqiong'
'Li, Xiaojuan'
'Huang, Fu-Ping'
'Liu, Hou-Ting'
'Tian, Haiquan'

_publ_section_title
;
 Double-stranded metallo-triangles: from anion-templated nonanuclear to
 cation-templated tetraicosanuclear dysprosium clusters
;
_journal_name_full 'Chemical Communications'
_journal_paper_doi 10.1039/D3CC04449A
_journal_year 2023
_chemical_formula_moiety 'C189 H213 Dy24 N24 Na3 O117 P6, 20(C H4 O), 90(H2 O)'
_chemical_formula_sum 'C209 H473 Dy24 N24 Na3 O227 P6'
_chemical_formula_weight 11109.83
_space_group_crystal_system trigonal
_space_group_IT_number 167
_space_group_name_Hall '-R 3 2"c'
_space_group_name_H-M_alt 'R -3 c :H'
_atom_sites_solution_hydrogens mixed
_audit_creation_method SHELXL-2018/3
_audit_update_record
;
2023-10-05 deposited with the CCDC.	2023-10-31 downloaded from the CCDC.
;
_cell_angle_alpha 90
_cell_angle_beta 90
_cell_angle_gamma 120
_cell_formula_units_Z 6
_cell_length_a 40.2966(4)
_cell_length_b 40.2966(4)
_cell_length_c 42.4712(5)
_cell_measurement_reflns_used 18158
_cell_measurement_temperature 100(2)
_cell_measurement_theta_max 30.892
_cell_measurement_theta_min 1.617
_cell_volume 59725.8(11)
_computing_cell_refinement 'Bruker FRAMBO'
_computing_data_collection 'Bruker FRAMBO'
_computing_data_reduction 'Bruker SAINT'
_computing_molecular_graphics 'SHELXL-2018/3 (Sheldrick, 2018)'
_computing_publication_material 'SHELXL-2018/3 (Sheldrick, 2018)'
_computing_structure_refinement 'SHELXL-2018/3 (Sheldrick, 2018)'
_computing_structure_solution 'SHELXL-2018/3 (Sheldrick, 2018)'
_diffrn_ambient_temperature 100(2)
_diffrn_measured_fraction_theta_full 1.000
_diffrn_measured_fraction_theta_max 1.000
_diffrn_measurement_device_type 'multiwire proportional'
_diffrn_radiation_type MoK\a
_diffrn_radiation_wavelength 0.71073
_diffrn_reflns_av_R_equivalents 0.0359
_diffrn_reflns_av_unetI/netI 0.0145
_diffrn_reflns_Laue_measured_fraction_full 1.000
_diffrn_reflns_Laue_measured_fraction_max 1.000
_diffrn_reflns_limit_h_max 41
_diffrn_reflns_limit_h_min -47
_diffrn_reflns_limit_k_max 47
_diffrn_reflns_limit_k_min -47
_diffrn_reflns_limit_l_max 50
_diffrn_reflns_limit_l_min -50
_diffrn_reflns_number 124818
_diffrn_reflns_point_group_measured_fraction_full 1.000
_diffrn_reflns_point_group_measured_fraction_max 1.000
_diffrn_reflns_theta_full 25.020
_diffrn_reflns_theta_max 25.020
_diffrn_reflns_theta_min 1.617
_diffrn_source 'sealed tube'
_exptl_absorpt_coefficient_mu 4.531
_exptl_absorpt_correction_T_max 0.713
_exptl_absorpt_correction_T_min 0.686
_exptl_absorpt_correction_type multi-scan
_exptl_absorpt_process_details SADABS
_exptl_crystal_colour pale-yellow
_exptl_crystal_density_diffrn 1.853
_exptl_crystal_description block
_exptl_crystal_F_000 24948
_exptl_crystal_size_max 0.160
_exptl_crystal_size_mid 0.160
_exptl_crystal_size_min 0.120
_refine_diff_density_max 2.592
_refine_diff_density_min -1.436
_refine_diff_density_rms 0.150
_refine_ls_extinction_method none
_refine_ls_goodness_of_fit_ref 0.760
_refine_ls_hydrogen_treatment constr
_refine_ls_matrix_type full
_refine_ls_number_parameters 579
_refine_ls_number_reflns 11735
_refine_ls_number_restraints 50
_refine_ls_restrained_S_all 0.766
_refine_ls_R_factor_all 0.0566
_refine_ls_R_factor_gt 0.0447
_refine_ls_shift/su_max 0.003
_refine_ls_shift/su_mean 0.000
_refine_ls_structure_factor_coef Fsqd
_refine_ls_weighting_details 'w=1/[\s^2^(Fo^2^)+(0.1499P)^2^+1831.0388P] where P=(Fo^2^+2Fc^2^)/3'
_refine_ls_weighting_scheme calc
_refine_ls_wR_factor_gt 0.1385
_refine_ls_wR_factor_ref 0.1710
_reflns_Friedel_coverage 0.000
_reflns_number_gt 9571
_reflns_number_total 11735
_reflns_threshold_expression 'I > 2\s(I)'
_cod_data_source_file d3cc04449a2.cif
_cod_data_source_block Dy24
_cod_original_cell_volume 59725.8(14)
_cod_database_code 7132289
_shelx_shelxl_version_number 2018/3
_shelx_space_group_comment
;
The symmetry employed for this shelxl refinement is uniquely defined
by the following loop, which should always be used as a source of
symmetry information in preference to the above space-group names.
They are only intended as comments.
;
_shelx_estimated_absorpt_t_min 0.686
_shelx_estimated_absorpt_t_max 0.713

loop_
_space_group_symop_operation_xyz
'x, y, z'
'-y, x-y, z'
'-x+y, -x, z'
'y, x, -z+1/2'
'x-y, -y, -z+1/2'
'-x, -x+y, -z+1/2'
'x+2/3, y+1/3, z+1/3'
'-y+2/3, x-y+1/3, z+1/3'
'-x+y+2/3, -x+1/3, z+1/3'
'y+2/3, x+1/3, -z+5/6'
'x-y+2/3, -y+1/3, -z+5/6'
'-x+2/3, -x+y+1/3, -z+5/6'
'x+1/3, y+2/3, z+2/3'
'-y+1/3, x-y+2/3, z+2/3'
'-x+y+1/3, -x+2/3, z+2/3'
'y+1/3, x+2/3, -z+7/6'
'x-y+1/3, -y+2/3, -z+7/6'
'-x+1/3, -x+y+2/3, -z+7/6'
'-x, -y, -z'
'y, -x+y, -z'
'x-y, x, -z'
'-y, -x, z-1/2'
'-x+y, y, z-1/2'
'x, x-y, z-1/2'
'-x+2/3, -y+1/3, -z+1/3'
'y+2/3, -x+y+1/3, -z+1/3'
'x-y+2/3, x+1/3, -z+1/3'
'-y+2/3, -x+1/3, z-1/6'
'-x+y+2/3, y+1/3, z-1/6'
'x+2/3, x-y+1/3, z-1/6'
'-x+1/3, -y+2/3, -z+2/3'
'y+1/3, -x+y+2/3, -z+2/3'
'x-y+1/3, x+2/3, -z+2/3'
'-y+1/3, -x+2/3, z+1/6'
'-x+y+1/3, y+2/3, z+1/6'
'x+1/3, x-y+2/3, z+1/6'

loop_
_atom_site_label
_atom_site_type_symbol
_atom_site_fract_x
_atom_site_fract_y
_atom_site_fract_z
_atom_site_U_iso_or_equiv
_atom_site_adp_type
_atom_site_occupancy
_atom_site_site_symmetry_order
_atom_site_calc_flag
_atom_site_refinement_flags_posn
_atom_site_refinement_flags_adp
_atom_site_refinement_flags_occupancy
_atom_site_disorder_assembly
_atom_site_disorder_group
O9 O 0.5478(3) 0.3258(3) 0.5009(3) 0.122(4) Uani 1 1 d . . . A 1
H9B H 0.567032 0.344423 0.492091 0.183 Uiso 1 1 d R U . A 1
H9C H 0.555292 0.312883 0.511621 0.183 Uiso 1 1 d R U . A 1
Dy1 Dy 0.51792(2) 0.34970(2) 0.53421(2) 0.04856(14) Uani 1 1 d . . . . .
Dy2 Dy 0.58404(2) 0.41164(2) 0.59516(2) 0.05430(15) Uani 1 1 d D . . . .
Dy3 Dy 0.60038(2) 0.51649(2) 0.59757(2) 0.04748(13) Uani 1 1 d . . . . .
Dy4 Dy 0.57796(2) 0.44945(2) 0.52091(2) 0.05206(14) Uani 1 1 d . . . . .
Na1 Na 0.666667 0.61473(10) 0.583333 0.0482(10) Uani 1 2 d S T P . .
P1 P 0.65111(6) 0.54684(6) 0.52620(5) 0.0446(4) Uani 1 1 d . . . . .
N1 N 0.4818(2) 0.3497(2) 0.67274(18) 0.0552(18) Uani 1 1 d . . . . .
N2 N 0.4950(2) 0.3895(2) 0.66796(18) 0.0588(19) Uani 1 1 d . . . . .
N3 N 0.5264(2) 0.4662(2) 0.64814(19) 0.0589(19) Uani 1 1 d . . . . .
N4 N 0.5507(2) 0.5042(2) 0.63843(16) 0.0525(17) Uani 1 1 d . . . . .
O1 O 0.4440(2) 0.20939(19) 0.70279(16) 0.0662(17) Uani 1 1 d . . . . .
O2 O 0.46866(17) 0.27280(17) 0.67116(14) 0.0536(14) Uani 1 1 d . . . . .
O3 O 0.5294(2) 0.38285(18) 0.62723(18) 0.079(2) Uani 1 1 d . . . . .
O4 O 0.56893(17) 0.45561(16) 0.61888(14) 0.0519(14) Uani 1 1 d . . . . .
O5 O 0.60800(16) 0.57372(15) 0.61124(13) 0.0468(12) Uani 1 1 d . . . . .
O6 O 0.64712(19) 0.64918(16) 0.61560(14) 0.0571(15) Uani 1 1 d . . . . .
O7 O 0.46323(18) 0.34340(18) 0.55823(15) 0.0596(15) Uani 1 1 d . . . . .
O8 O 0.5337(3) 0.333333 0.583333 0.092(4) Uani 1 2 d S T P A .
O10 O 0.58389(17) 0.39603(18) 0.53976(15) 0.0556(14) Uani 1 1 d . . . . .
O12 O 0.61221(18) 0.47115(17) 0.56927(14) 0.0568(15) Uani 1 1 d . . . . .
H12A H 0.636067 0.479998 0.566486 0.068 Uiso 1 1 d R U . . .
O13 O 0.53688(17) 0.40854(16) 0.56069(14) 0.0540(14) Uani 1 1 d . . . . .
H13A H 0.519610 0.412647 0.567970 0.065 Uiso 1 1 d R U . . .
O14 O 0.62108(18) 0.51020(17) 0.51048(14) 0.0579(15) Uani 1 1 d . . . . .
O15 O 0.68865(17) 0.54675(17) 0.53219(14) 0.0531(14) Uani 1 1 d . . . . .
O16 O 0.63737(16) 0.55509(15) 0.55703(13) 0.0497(13) Uani 1 1 d . . . . .
O17 O 0.52831(19) 0.46503(19) 0.51789(15) 0.0610(16) Uani 1 1 d . . . . .
O18 O 0.5522(2) 0.4920(2) 0.56229(18) 0.092(3) Uani 1 1 d . . . . .
O19 O 0.6256(3) 0.4435(3) 0.4933(3) 0.128(4) Uani 1 1 d . . . . .
H19B H 0.647085 0.456619 0.502502 0.192 Uiso 1 1 d R U . . .
H19C H 0.619755 0.420149 0.492732 0.192 Uiso 1 1 d R U . . .
C1 C 0.4343(4) 0.1758(3) 0.7216(3) 0.090(4) Uani 1 1 d . . . . .
H1A H 0.445958 0.183796 0.742515 0.134 Uiso 1 1 calc R U . . .
H1B H 0.443864 0.160527 0.711333 0.134 Uiso 1 1 calc R U . . .
H1C H 0.406353 0.160443 0.723821 0.134 Uiso 1 1 calc R U . . .
C2 C 0.4366(3) 0.2366(3) 0.7164(2) 0.059(2) Uani 1 1 d . . . . .
C3 C 0.4500(2) 0.2693(2) 0.6988(2) 0.053(2) Uani 1 1 d . . . . .
C4 C 0.4447(3) 0.2997(3) 0.7107(2) 0.061(2) Uani 1 1 d . . . . .
C5 C 0.4248(3) 0.2933(3) 0.7396(3) 0.076(3) Uani 1 1 d . . . . .
H5 H 0.420482 0.312718 0.747848 0.091 Uiso 1 1 calc R U . . .
C6 C 0.4120(3) 0.2607(3) 0.7556(3) 0.080(3) Uani 1 1 d . . . . .
H6 H 0.398752 0.257430 0.774849 0.095 Uiso 1 1 calc R U . . .
C7 C 0.4177(3) 0.2312(3) 0.7446(3) 0.079(3) Uani 1 1 d . . . . .
H7 H 0.408709 0.208177 0.756214 0.095 Uiso 1 1 calc R U . . .
C8 C 0.4607(3) 0.3375(3) 0.6969(2) 0.059(2) Uani 1 1 d . . . . .
H8 H 0.454683 0.354861 0.706958 0.071 Uiso 1 1 calc R U . . .
C9 C 0.5186(3) 0.4028(2) 0.6445(2) 0.056(2) Uani 1 1 d . . . . .
C10 C 0.5384(3) 0.4444(3) 0.6373(2) 0.056(2) Uani 1 1 d . . . . .
C11 C 0.5421(3) 0.5278(3) 0.6520(2) 0.061(2) Uani 1 1 d . . . . .
H11 H 0.520219 0.516657 0.665334 0.073 Uiso 1 1 calc R U . . .
C12 C 0.5618(3) 0.5686(3) 0.6491(2) 0.052(2) Uani 1 1 d . . . . .
C13 C 0.5470(3) 0.5874(3) 0.6683(2) 0.068(3) Uani 1 1 d . . . . .
H13 H 0.524397 0.573004 0.680319 0.082 Uiso 1 1 calc R U . . .
C14 C 0.5665(4) 0.6270(3) 0.6688(2) 0.072(3) Uani 1 1 d . . . . .
H14 H 0.557083 0.639973 0.681519 0.086 Uiso 1 1 calc R U . . .
C15 C 0.5989(3) 0.6479(3) 0.6513(2) 0.065(3) Uani 1 1 d . . . . .
H15 H 0.611774 0.675093 0.651999 0.078 Uiso 1 1 calc R U . . .
C16 C 0.6133(3) 0.6298(3) 0.6327(2) 0.054(2) Uani 1 1 d . . . . .
C17 C 0.5948(3) 0.5897(3) 0.63011(19) 0.052(2) Uani 1 1 d . . . . .
C18 C 0.6720(4) 0.6898(3) 0.6218(2) 0.073(3) Uani 1 1 d . . . . .
H18A H 0.660289 0.704149 0.613209 0.109 Uiso 1 1 calc R U . . .
H18B H 0.696911 0.698609 0.611742 0.109 Uiso 1 1 calc R U . . .
H18C H 0.675503 0.694075 0.644547 0.109 Uiso 1 1 calc R U . . .
C19 C 0.6606(2) 0.5851(2) 0.49844(17) 0.051(2) Uani 1 1 d D . . . .
C20 C 0.6944(2) 0.6013(3) 0.48220(19) 0.068(3) Uani 1 1 d D . . . .
H20 H 0.711775 0.592200 0.485561 0.082 Uiso 1 1 calc R U . . .
C21 C 0.7037(3) 0.6306(3) 0.4611(2) 0.102(5) Uani 1 1 d D . . . .
H21 H 0.727362 0.641651 0.450032 0.123 Uiso 1 1 calc R U . . .
C22 C 0.6785(4) 0.6435(3) 0.4564(3) 0.141(9) Uani 1 1 d D . . . .
H22 H 0.684642 0.663702 0.441814 0.169 Uiso 1 1 calc R U . . .
C23 C 0.6443(3) 0.6276(3) 0.4724(2) 0.118(7) Uani 1 1 d D . . . .
C24 C 0.6197(4) 0.6416(4) 0.4671(3) 0.157(10) Uani 1 1 d D . . . .
H24 H 0.627594 0.663476 0.454099 0.189 Uiso 1 1 calc R U . . .
C25 C 0.5841(4) 0.6242(5) 0.4806(4) 0.139(7) Uani 1 1 d D U . . .
H25 H 0.566066 0.631818 0.475059 0.167 Uiso 1 1 calc R U . . .
C26 C 0.5747(3) 0.5954(4) 0.5025(3) 0.150(9) Uani 1 1 d D . . . .
H26 H 0.550990 0.584721 0.513433 0.180 Uiso 1 1 calc R U . . .
C27 C 0.5995(3) 0.5824(3) 0.5082(2) 0.090(4) Uani 1 1 d D . . . .
H27 H 0.592402 0.562027 0.522750 0.108 Uiso 1 1 calc R U . . .
C28 C 0.6347(2) 0.5981(2) 0.4933(2) 0.074(3) Uani 1 1 d D . . . .
C30 C 0.4449(4) 0.333333 0.583333 0.073(4) Uani 1 2 d S T P . .
H30 H 0.421329 0.333335 0.583336 0.088 Uiso 1 2 calc R U P . .
C31 C 0.5273(3) 0.4825(3) 0.5410(2) 0.059(2) Uani 1 1 d . . . . .
C32 C 0.4964(5) 0.4915(5) 0.5457(4) 0.119(6) Uani 1 1 d . . . . .
H32A H 0.501306 0.513467 0.532506 0.179 Uiso 1 1 calc R U . . .
H32B H 0.495690 0.497845 0.567871 0.179 Uiso 1 1 calc R U . . .
H32C H 0.471820 0.469302 0.539820 0.179 Uiso 1 1 calc R U . . .
O29 O 0.6364(4) 0.4019(5) 0.5862(3) 0.098(5) Uani 0.617(10) 1 d . U P A 1
H29B H 0.646528 0.410574 0.568364 0.147 Uiso 0.617(10) 1 d R U P A 1
H29C H 0.653279 0.412204 0.600514 0.147 Uiso 0.617(10) 1 d R U P A 1
O30 O 0.6290(4) 0.4443(4) 0.6364(3) 0.107(6) Uani 0.617(10) 1 d D . P A 1
C33 C 0.6455(3) 0.4732(3) 0.6568(2) 0.031(2) Uani 0.617(10) 1 d D . P A 1
H33A H 0.652165 0.497283 0.646029 0.046 Uiso 0.617(10) 1 calc R U P A 1
H33B H 0.668823 0.474633 0.665226 0.046 Uiso 0.617(10) 1 calc R U P A 1
H33C H 0.627716 0.469029 0.674045 0.046 Uiso 0.617(10) 1 calc R U P A 1
O29' O 0.6501(5) 0.4486(5) 0.5998(4) 0.073(5) Uani 0.383(10) 1 d . U P A 2
H29E H 0.659884 0.462395 0.583596 0.109 Uiso 0.383(10) 1 d R U P A 2
H29F H 0.660574 0.461755 0.616256 0.109 Uiso 0.383(10) 1 d R U P A 2
O30' O 0.5959(4) 0.4072(4) 0.6475(3) 0.045(4) Uani 0.383(10) 1 d D . P A 2
C33' C 0.5845(6) 0.3751(6) 0.6658(5) 0.077(8) Uani 0.383(10) 1 d D U P A 2
H33D H 0.584626 0.380509 0.688343 0.115 Uiso 0.383(10) 1 d R U P A 2
H33E H 0.601636 0.364789 0.661963 0.115 Uiso 0.383(10) 1 d R U P A 2
H33F H 0.558446 0.356239 0.659284 0.115 Uiso 0.383(10) 1 d R U P A 2

loop_
_atom_site_aniso_label
_atom_site_aniso_U_11
_atom_site_aniso_U_22
_atom_site_aniso_U_33
_atom_site_aniso_U_23
_atom_site_aniso_U_13
_atom_site_aniso_U_12
O9 0.104(7) 0.091(6) 0.181(11) -0.075(7) -0.032(7) 0.056(6)
Dy1 0.0527(2) 0.0439(2) 0.0516(2) -0.00945(16) -0.01147(17) 0.02611(18)
Dy2 0.0585(3) 0.0454(2) 0.0535(3) -0.00709(17) 0.01093(18) 0.02184(19)
Dy3 0.0506(2) 0.0418(2) 0.0463(2) -0.00854(15) 0.00522(16) 0.02031(17)
Dy4 0.0469(2) 0.0453(2) 0.0598(3) -0.00619(17) -0.00040(17) 0.01994(18)
Na1 0.054(3) 0.0418(16) 0.053(2) 0.0000(10) 0.000(2) 0.0269(13)
P1 0.0439(11) 0.0434(10) 0.0475(11) -0.0010(8) 0.0021(8) 0.0225(9)
N1 0.056(4) 0.042(4) 0.056(4) -0.008(3) 0.012(3) 0.016(3)
N2 0.058(4) 0.043(4) 0.062(5) -0.005(3) 0.012(4) 0.015(3)
N3 0.060(4) 0.045(4) 0.067(5) -0.007(3) 0.012(4) 0.023(4)
N4 0.049(4) 0.050(4) 0.052(4) -0.008(3) 0.007(3) 0.020(3)
O1 0.083(5) 0.054(4) 0.058(4) -0.012(3) -0.017(3) 0.031(3)
O2 0.053(3) 0.048(3) 0.056(3) -0.010(3) -0.003(3) 0.022(3)
O3 0.089(5) 0.044(3) 0.083(5) -0.010(3) 0.041(4) 0.018(3)
O4 0.054(3) 0.040(3) 0.052(3) -0.007(2) 0.008(3) 0.017(3)
O5 0.049(3) 0.047(3) 0.047(3) -0.008(2) 0.000(2) 0.026(3)
O6 0.071(4) 0.044(3) 0.057(4) -0.008(3) -0.004(3) 0.028(3)
O7 0.054(4) 0.058(4) 0.067(4) 0.016(3) 0.009(3) 0.029(3)
O8 0.089(5) 0.173(13) 0.041(5) 0.006(6) 0.003(3) 0.086(6)
O10 0.050(3) 0.064(4) 0.057(4) -0.012(3) -0.003(3) 0.031(3)
O12 0.056(3) 0.050(3) 0.055(3) -0.005(3) 0.017(3) 0.019(3)
O13 0.048(3) 0.047(3) 0.062(4) -0.015(3) 0.003(3) 0.019(3)
O14 0.059(4) 0.049(3) 0.053(3) -0.008(3) 0.006(3) 0.018(3)
O15 0.058(3) 0.051(3) 0.058(3) 0.002(3) 0.002(3) 0.033(3)
O16 0.050(3) 0.041(3) 0.056(3) -0.001(2) 0.001(3) 0.021(2)
O17 0.070(4) 0.068(4) 0.057(4) -0.007(3) 0.005(3) 0.044(4)
O18 0.077(5) 0.080(5) 0.070(5) 0.002(4) -0.024(4) 0.002(4)
O19 0.067(5) 0.099(7) 0.208(12) -0.082(7) 0.002(6) 0.034(5)
C1 0.133(11) 0.066(7) 0.071(7) 0.017(6) -0.015(7) 0.051(7)
C2 0.059(5) 0.051(5) 0.058(5) -0.008(4) -0.011(4) 0.020(4)
C3 0.044(4) 0.048(5) 0.053(5) -0.008(4) -0.004(4) 0.014(4)
C4 0.059(5) 0.053(5) 0.063(5) 0.000(4) 0.017(4) 0.023(4)
C5 0.085(7) 0.072(7) 0.071(7) 0.009(5) 0.027(6) 0.039(6)
C6 0.080(7) 0.066(7) 0.071(7) 0.011(5) 0.023(6) 0.020(6)
C7 0.079(7) 0.068(7) 0.071(7) 0.003(5) -0.002(6) 0.022(6)
C8 0.065(6) 0.050(5) 0.060(5) -0.007(4) 0.009(4) 0.028(4)
C9 0.054(5) 0.043(4) 0.058(5) -0.007(4) 0.003(4) 0.015(4)
C10 0.058(5) 0.051(5) 0.047(5) -0.004(4) 0.005(4) 0.019(4)
C11 0.057(5) 0.073(6) 0.059(5) -0.006(4) 0.014(4) 0.038(5)
C12 0.064(5) 0.056(5) 0.048(5) -0.006(4) 0.000(4) 0.039(4)
C13 0.090(7) 0.075(7) 0.059(6) -0.008(5) 0.008(5) 0.055(6)
C14 0.109(9) 0.086(7) 0.055(5) -0.012(5) 0.008(6) 0.075(7)
C15 0.101(8) 0.052(5) 0.053(5) -0.014(4) -0.001(5) 0.047(5)
C16 0.066(5) 0.055(5) 0.047(5) -0.008(4) -0.002(4) 0.034(4)
C17 0.068(5) 0.056(5) 0.047(4) -0.015(4) -0.010(4) 0.043(5)
C18 0.102(8) 0.049(5) 0.060(6) -0.008(4) 0.000(5) 0.032(5)
C19 0.070(6) 0.041(4) 0.041(4) -0.004(3) -0.010(4) 0.027(4)
C20 0.079(7) 0.064(6) 0.044(5) 0.006(4) -0.005(5) 0.022(5)
C21 0.154(13) 0.070(7) 0.043(6) 0.011(5) -0.008(7) 0.026(8)
C22 0.31(3) 0.083(10) 0.040(7) 0.004(6) -0.034(10) 0.105(15)
C23 0.24(2) 0.108(11) 0.060(7) -0.029(7) -0.067(10) 0.130(14)
C24 0.31(3) 0.145(16) 0.086(11) -0.023(10) -0.084(16) 0.16(2)
C25 0.160(10) 0.151(10) 0.155(11) -0.007(8) -0.055(8) 0.114(8)
C26 0.181(18) 0.181(18) 0.165(16) -0.096(15) -0.101(15) 0.148(17)
C27 0.101(9) 0.099(9) 0.107(9) -0.053(7) -0.052(8) 0.077(8)
C28 0.100(8) 0.074(7) 0.069(6) -0.025(5) -0.042(6) 0.059(7)
C30 0.052(5) 0.064(9) 0.107(13) 0.017(8) 0.008(4) 0.032(4)
C31 0.055(5) 0.051(5) 0.061(5) -0.003(4) 0.002(4) 0.020(4)
C32 0.112(11) 0.157(15) 0.135(13) -0.034(11) 0.006(10) 0.102(11)
O29 0.153(10) 0.188(12) 0.047(6) -0.026(7) -0.029(6) 0.156(10)
O30 0.121(13) 0.161(16) 0.075(9) -0.003(10) -0.021(8) 0.096(13)
C33 0.027(5) 0.027(5) 0.034(6) -0.001(4) -0.003(4) 0.010(4)
O29' 0.055(8) 0.075(9) 0.064(8) 0.028(7) -0.006(6) 0.014(6)
O30' 0.042(8) 0.046(8) 0.033(7) -0.012(6) -0.003(6) 0.012(6)
C33' 0.029(9) 0.115(16) 0.039(10) 0.004(11) -0.007(8) -0.001(10)

loop_
_atom_type_symbol
_atom_type_description
_atom_type_scat_dispersion_real
_atom_type_scat_dispersion_imag
_atom_type_scat_source
C C 0.0033 0.0016 'International Tables Vol C Tables 4.2.6.8 and 6.1.1.4'
H H 0.0000 0.0000 'International Tables Vol C Tables 4.2.6.8 and 6.1.1.4'
N N 0.0061 0.0033 'International Tables Vol C Tables 4.2.6.8 and 6.1.1.4'
O O 0.0106 0.0060 'International Tables Vol C Tables 4.2.6.8 and 6.1.1.4'
Dy Dy -0.1892 4.4098 'International Tables Vol C Tables 4.2.6.8 and 6.1.1.4'
P P 0.1023 0.0942 'International Tables Vol C Tables 4.2.6.8 and 6.1.1.4'
Na Na 0.0362 0.0249 'International Tables Vol C Tables 4.2.6.8 and 6.1.1.4'

loop_
_geom_angle_atom_site_label_1
_geom_angle_atom_site_label_2
_geom_angle_atom_site_label_3
_geom_angle
_geom_angle_site_symmetry_1
_geom_angle_site_symmetry_3
_geom_angle_publ_flag
Dy1 O9 H9B 109.1 . . ?
Dy1 O9 H9C 109.7 . . ?
H9B O9 H9C 109.4 . . ?
O2 Dy1 O3 135.9(2) 17 17 ?
O2 Dy1 O7 102.0(2) 17 . ?
O3 Dy1 O7 77.6(3) 17 . ?
O2 Dy1 O9 86.8(4) 17 . ?
O3 Dy1 O9 76.7(4) 17 . ?
O7 Dy1 O9 150.5(3) . . ?
O2 Dy1 O10 75.6(2) 17 . ?
O3 Dy1 O10 136.9(2) 17 . ?
O7 Dy1 O10 132.0(2) . . ?
O9 Dy1 O10 77.3(3) . . ?
O2 Dy1 O13 74.1(2) 17 . ?
O3 Dy1 O13 142.6(3) 17 . ?
O7 Dy1 O13 73.5(2) . . ?
O9 Dy1 O13 135.8(3) . . ?
O10 Dy1 O13 59.6(2) . . ?
O2 Dy1 O8 150.47(17) 17 . ?
O3 Dy1 O8 73.31(17) 17 . ?
O7 Dy1 O8 87.4(3) . . ?
O9 Dy1 O8 98.7(4) . . ?
O10 Dy1 O8 77.3(2) . . ?
O13 Dy1 O8 82.18(17) . . ?
O2 Dy1 N1 73.1(2) 17 17 ?
O3 Dy1 N1 64.2(2) 17 17 ?
O7 Dy1 N1 74.9(3) . 17 ?
O9 Dy1 N1 81.1(3) . 17 ?
O10 Dy1 N1 142.7(2) . 17 ?
O13 Dy1 N1 127.6(2) . 17 ?
O8 Dy1 N1 136.4(2) . 17 ?
O2 Dy1 Dy4 41.36(14) 17 . ?
O3 Dy1 Dy4 176.0(2) 17 . ?
O7 Dy1 Dy4 105.40(16) . . ?
O9 Dy1 Dy4 99.8(3) . . ?
O10 Dy1 Dy4 42.68(15) . . ?
O13 Dy1 Dy4 41.35(15) . . ?
O8 Dy1 Dy4 109.24(7) . . ?
N1 Dy1 Dy4 113.78(16) 17 . ?
O2 Dy1 Dy2 100.57(14) 17 . ?
O3 Dy1 Dy2 123.54(16) 17 . ?
O7 Dy1 Dy2 95.23(17) . . ?
O9 Dy1 Dy2 110.9(2) . . ?
O10 Dy1 Dy2 41.11(15) . . ?
O13 Dy1 Dy2 39.09(15) . . ?
O8 Dy1 Dy2 50.31(4) . . ?
N1 Dy1 Dy2 166.44(17) 17 . ?
Dy4 Dy1 Dy2 59.239(11) . . ?
O2 Dy1 Dy2 157.23(14) 17 17 ?
O3 Dy1 Dy2 32.81(16) 17 17 ?
O7 Dy1 Dy2 93.76(15) . 17 ?
O9 Dy1 Dy2 71.7(3) . 17 ?
O10 Dy1 Dy2 105.70(16) . 17 ?
O13 Dy1 Dy2 126.81(15) . 17 ?
O8 Dy1 Dy2 45.18(3) . 17 ?
N1 Dy1 Dy2 95.76(16) 17 17 ?
Dy4 Dy1 Dy2 147.917(15) . 17 ?
Dy2 Dy1 Dy2 94.133(13) . 17 ?
O30' Dy2 O3 65.2(4) . . ?
O29 Dy2 O3 135.0(4) . . ?
O30' Dy2 O13 142.3(4) . . ?
O29 Dy2 O13 131.0(3) . . ?
O3 Dy2 O13 78.5(3) . . ?
O30' Dy2 O12 121.2(4) . . ?
O29 Dy2 O12 94.5(4) . . ?
O3 Dy2 O12 129.2(2) . . ?
O13 Dy2 O12 74.2(2) . . ?
O30' Dy2 O4 77.8(4) . . ?
O29 Dy2 O4 141.1(4) . . ?
O3 Dy2 O4 66.0(2) . . ?
O13 Dy2 O4 78.5(2) . . ?
O12 Dy2 O4 67.0(2) . . ?
O29 Dy2 O30 73.4(5) . . ?
O3 Dy2 O30 96.5(5) . . ?
O13 Dy2 O30 148.9(4) . . ?
O12 Dy2 O30 86.2(4) . . ?
O4 Dy2 O30 71.5(4) . . ?
O30' Dy2 O10 152.6(4) . . ?
O29 Dy2 O10 71.8(3) . . ?
O3 Dy2 O10 123.6(2) . . ?
O13 Dy2 O10 59.2(2) . . ?
O12 Dy2 O10 75.5(2) . . ?
O4 Dy2 O10 129.5(2) . . ?
O30 Dy2 O10 139.0(4) . . ?
O30' Dy2 O29' 75.6(5) . . ?
O3 Dy2 O29' 139.5(5) . . ?
O13 Dy2 O29' 136.5(4) . . ?
O12 Dy2 O29' 64.6(5) . . ?
O4 Dy2 O29' 97.2(6) . . ?
O10 Dy2 O29' 95.9(5) . . ?
O30' Dy2 O8 98.4(3) . . ?
O29 Dy2 O8 89.3(5) . . ?
O3 Dy2 O8 65.0(2) . . ?
O13 Dy2 O8 73.7(2) . . ?
O12 Dy2 O8 140.34(16) . . ?
O4 Dy2 O8 127.2(2) . . ?
O30 Dy2 O8 132.2(4) . . ?
O10 Dy2 O8 68.32(16) . . ?
O29' Dy2 O8 133.4(6) . . ?
O30' Dy2 Dy4 161.8(3) . . ?
O29 Dy2 Dy4 100.8(3) . . ?
O3 Dy2 Dy4 118.5(2) . . ?
O13 Dy2 Dy4 41.02(15) . . ?
O12 Dy2 Dy4 41.52(16) . . ?
O4 Dy2 Dy4 87.60(15) . . ?
O30 Dy2 Dy4 127.5(4) . . ?
O10 Dy2 Dy4 42.56(15) . . ?
O29' Dy2 Dy4 95.9(4) . . ?
O8 Dy2 Dy4 98.99(7) . . ?
O30' Dy2 Dy1 137.7(3) . . ?
O29 Dy2 Dy1 100.3(3) . . ?
O3 Dy2 Dy1 83.7(2) . . ?
O13 Dy2 Dy1 39.63(13) . . ?
O12 Dy2 Dy1 100.39(16) . . ?
O4 Dy2 Dy1 116.09(15) . . ?
O30 Dy2 Dy1 171.3(3) . . ?
O10 Dy2 Dy1 39.91(14) . . ?
O29' Dy2 Dy1 135.2(5) . . ?
O8 Dy2 Dy1 40.36(9) . . ?
Dy4 Dy2 Dy1 58.877(11) . . ?
O5 Dy3 O18 105.5(3) . . ?
O5 Dy3 O15 88.7(2) . 18_655 ?
O18 Dy3 O15 164.9(3) . 18_655 ?
O5 Dy3 O16 77.8(2) . . ?
O18 Dy3 O16 85.6(2) . . ?
O15 Dy3 O16 102.8(2) 18_655 . ?
O5 Dy3 O4 135.2(2) . . ?
O18 Dy3 O4 84.2(3) . . ?
O15 Dy3 O4 81.9(2) 18_655 . ?
O16 Dy3 O4 146.92(19) . . ?
O5 Dy3 O12 157.6(2) . . ?
O18 Dy3 O12 77.9(3) . . ?
O15 Dy3 O12 91.0(2) 18_655 . ?
O16 Dy3 O12 80.4(2) . . ?
O4 Dy3 O12 66.7(2) . . ?
O5 Dy3 N4 73.0(2) . . ?
O18 Dy3 N4 86.9(3) . . ?
O15 Dy3 N4 92.5(2) 18_655 . ?
O16 Dy3 N4 146.7(2) . . ?
O4 Dy3 N4 63.9(2) . . ?
O12 Dy3 N4 129.3(2) . . ?
O5 Dy3 Na1 42.13(15) . . ?
O18 Dy3 Na1 112.3(2) . . ?
O15 Dy3 Na1 81.71(15) 18_655 . ?
O16 Dy3 Na1 41.07(14) . . ?
O4 Dy3 Na1 163.48(16) . . ?
O12 Dy3 Na1 115.73(15) . . ?
N4 Dy3 Na1 114.78(17) . . ?
O5 Dy3 Dy2 166.44(14) . . ?
O18 Dy3 Dy2 82.4(2) . . ?
O15 Dy3 Dy2 82.71(14) 18_655 . ?
O16 Dy3 Dy2 114.24(14) . . ?
O4 Dy3 Dy2 33.09(14) . . ?
O12 Dy3 Dy2 33.84(14) . . ?
N4 Dy3 Dy2 96.80(17) . . ?
Na1 Dy3 Dy2 145.19(5) . . ?
O14 Dy4 O13 143.0(2) . . ?
O14 Dy4 O19 77.6(3) . . ?
O13 Dy4 O19 127.3(3) . . ?
O14 Dy4 O2 140.3(2) . 17 ?
O13 Dy4 O2 72.9(2) . 17 ?
O19 Dy4 O2 90.6(3) . 17 ?
O14 Dy4 O12 77.1(2) . . ?
O13 Dy4 O12 73.4(2) . . ?
O19 Dy4 O12 96.5(3) . . ?
O2 Dy4 O12 142.3(2) 17 . ?
O14 Dy4 O17 89.8(2) . . ?
O13 Dy4 O17 80.5(2) . . ?
O19 Dy4 O17 146.4(4) . . ?
O2 Dy4 O17 79.4(2) 17 . ?
O12 Dy4 O17 111.0(2) . . ?
O14 Dy4 O10 132.4(2) . . ?
O13 Dy4 O10 59.2(2) . . ?
O19 Dy4 O10 68.1(4) . . ?
O2 Dy4 O10 73.4(2) 17 . ?
O12 Dy4 O10 75.2(2) . . ?
O17 Dy4 O10 136.3(2) . . ?
O14 Dy4 O1 75.8(2) . 17 ?
O13 Dy4 O1 132.8(2) . 17 ?
O19 Dy4 O1 73.9(4) . 17 ?
O2 Dy4 O1 64.5(2) 17 17 ?
O12 Dy4 O1 152.7(2) . 17 ?
O17 Dy4 O1 72.8(2) . 17 ?
O10 Dy4 O1 121.8(2) . 17 ?
O14 Dy4 Dy1 172.81(17) . . ?
O13 Dy4 Dy1 41.69(13) . . ?
O19 Dy4 Dy1 95.3(3) . . ?
O2 Dy4 Dy1 39.68(15) 17 . ?
O12 Dy4 Dy1 102.71(15) . . ?
O17 Dy4 Dy1 96.92(17) . . ?
O10 Dy4 Dy1 41.76(14) . . ?
O1 Dy4 Dy1 103.60(15) 17 . ?
O14 Dy4 Dy2 117.61(17) . . ?
O13 Dy4 Dy2 40.79(15) . . ?
O19 Dy4 Dy2 99.4(3) . . ?
O2 Dy4 Dy2 101.54(15) 17 . ?
O12 Dy4 Dy2 40.83(15) . . ?
O17 Dy4 Dy2 114.01(15) . . ?
O10 Dy4 Dy2 42.93(14) . . ?
O1 Dy4 Dy2 163.89(15) 17 . ?
Dy1 Dy4 Dy2 61.884(12) . . ?
O6 Na1 O6 81.3(3) . 18_655 ?
O6 Na1 O16 137.1(2) . . ?
O6 Na1 O16 115.6(2) 18_655 . ?
O6 Na1 O16 115.6(2) . 18_655 ?
O6 Na1 O16 137.1(2) 18_655 18_655 ?
O16 Na1 O16 79.7(3) . 18_655 ?
O6 Na1 O5 132.9(2) . 18_655 ?
O6 Na1 O5 67.3(2) 18_655 18_655 ?
O16 Na1 O5 89.2(2) . 18_655 ?
O16 Na1 O5 73.5(2) 18_655 18_655 ?
O6 Na1 O5 67.3(2) . . ?
O6 Na1 O5 132.9(2) 18_655 . ?
O16 Na1 O5 73.5(2) . . ?
O16 Na1 O5 89.2(2) 18_655 . ?
O5 Na1 O5 157.5(3) 18_655 . ?
O6 Na1 Dy3 105.79(15) . . ?
O6 Na1 Dy3 148.12(16) 18_655 . ?
O16 Na1 Dy3 39.76(15) . . ?
O16 Na1 Dy3 68.55(16) 18_655 . ?
O5 Na1 Dy3 119.53(19) 18_655 . ?
O5 Na1 Dy3 38.65(13) . . ?
O6 Na1 Dy3 148.12(16) . 18_655 ?
O6 Na1 Dy3 105.78(15) 18_655 18_655 ?
O16 Na1 Dy3 68.55(16) . 18_655 ?
O16 Na1 Dy3 39.75(15) 18_655 18_655 ?
O5 Na1 Dy3 38.65(13) 18_655 18_655 ?
O5 Na1 Dy3 119.53(19) . 18_655 ?
Dy3 Na1 Dy3 84.69(9) . 18_655 ?
O14 P1 O16 113.0(3) . . ?
O14 P1 O15 112.2(4) . . ?
O16 P1 O15 108.9(3) . . ?
O14 P1 C19 105.4(4) . . ?
O16 P1 C19 108.5(3) . . ?
O15 P1 C19 108.6(3) . . ?
C8 N1 N2 110.5(7) . . ?
C8 N1 Dy1 132.4(6) . 17 ?
N2 N1 Dy1 117.0(5) . 17 ?
C9 N2 N1 110.9(7) . . ?
C10 N3 N4 110.4(7) . . ?
C11 N4 N3 112.0(7) . . ?
C11 N4 Dy3 130.1(6) . . ?
N3 N4 Dy3 117.9(5) . . ?
C2 O1 C1 116.0(8) . . ?
C2 O1 Dy4 117.6(6) . 17 ?
C1 O1 Dy4 125.5(7) . 17 ?
C3 O2 Dy1 140.5(5) . 17 ?
C3 O2 Dy4 119.8(5) . 17 ?
Dy1 O2 Dy4 99.0(2) 17 17 ?
C9 O3 Dy1 122.0(6) . 17 ?
C9 O3 Dy2 122.5(6) . . ?
Dy1 O3 Dy2 114.8(3) 17 . ?
C10 O4 Dy3 121.0(5) . . ?
C10 O4 Dy2 122.4(5) . . ?
Dy3 O4 Dy2 114.7(2) . . ?
C17 O5 Dy3 142.2(6) . . ?
C17 O5 Na1 117.9(5) . . ?
Dy3 O5 Na1 99.2(2) . . ?
C16 O6 C18 117.9(7) . . ?
C16 O6 Na1 119.8(5) . . ?
C18 O6 Na1 121.7(6) . . ?
C30 O7 Dy1 142.0(7) . . ?
Dy1 O8 Dy1 131.9(5) 17 . ?
Dy1 O8 Dy2 98.17(6) 17 . ?
Dy1 O8 Dy2 89.34(5) . . ?
Dy1 O8 Dy2 89.34(5) 17 17 ?
Dy1 O8 Dy2 98.16(6) . 17 ?
Dy2 O8 Dy2 161.6(4) . 17 ?
Dy1 O10 Dy4 95.6(2) . . ?
Dy1 O10 Dy2 99.0(2) . . ?
Dy4 O10 Dy2 94.5(2) . . ?
Dy2 O12 Dy4 97.7(2) . . ?
Dy2 O12 Dy3 111.1(2) . . ?
Dy4 O12 Dy3 114.1(3) . . ?
Dy2 O12 H12A 111.2 . . ?
Dy4 O12 H12A 111.1 . . ?
Dy3 O12 H12A 111.1 . . ?
Dy2 O13 Dy4 98.2(2) . . ?
Dy2 O13 Dy1 101.3(2) . . ?
Dy4 O13 Dy1 97.0(2) . . ?
Dy2 O13 H13A 118.8 . . ?
Dy4 O13 H13A 118.7 . . ?
Dy1 O13 H13A 118.7 . . ?
P1 O14 Dy4 141.9(4) . . ?
P1 O15 Dy3 125.0(3) . 18_655 ?
P1 O16 Dy3 132.8(3) . . ?
P1 O16 Na1 125.3(3) . . ?
Dy3 O16 Na1 99.2(2) . . ?
C31 O17 Dy4 112.5(6) . . ?
C31 O18 Dy3 172.6(7) . . ?
Dy4 O19 H19B 109.7 . . ?
Dy4 O19 H19C 109.7 . . ?
H19B O19 H19C 109.4 . . ?
O1 C1 H1A 109.5 . . ?
O1 C1 H1B 109.5 . . ?
H1A C1 H1B 109.5 . . ?
O1 C1 H1C 109.5 . . ?
H1A C1 H1C 109.5 . . ?
H1B C1 H1C 109.5 . . ?
C3 C2 O1 113.1(8) . . ?
C3 C2 C7 123.0(10) . . ?
O1 C2 C7 123.9(9) . . ?
O2 C3 C2 120.0(8) . . ?
O2 C3 C4 121.7(8) . . ?
C2 C3 C4 118.3(8) . . ?
C3 C4 C5 117.5(9) . . ?
C3 C4 C8 125.3(8) . . ?
C5 C4 C8 117.1(9) . . ?
C6 C5 C4 121.7(11) . . ?
C6 C5 H5 119.2 . . ?
C4 C5 H5 119.2 . . ?
C5 C6 C7 121.4(11) . . ?
C5 C6 H6 119.3 . . ?
C7 C6 H6 119.3 . . ?
C2 C7 C6 118.1(11) . . ?
C2 C7 H7 120.9 . . ?
C6 C7 H7 120.9 . . ?
N1 C8 C4 126.6(8) . . ?
N1 C8 H8 116.7 . . ?
C4 C8 H8 116.7 . . ?
N2 C9 O3 125.1(8) . . ?
N2 C9 C10 119.8(8) . . ?
O3 C9 C10 114.9(8) . . ?
N3 C10 O4 125.4(8) . . ?
N3 C10 C9 121.6(8) . . ?
O4 C10 C9 113.0(8) . . ?
N4 C11 C12 127.3(8) . . ?
N4 C11 H11 116.4 . . ?
C12 C11 H11 116.4 . . ?
C17 C12 C13 121.3(9) . . ?
C17 C12 C11 123.7(7) . . ?
C13 C12 C11 115.0(8) . . ?
C14 C13 C12 118.5(10) . . ?
C14 C13 H13 120.8 . . ?
C12 C13 H13 120.8 . . ?
C15 C14 C13 121.0(8) . . ?
C15 C14 H14 119.5 . . ?
C13 C14 H14 119.5 . . ?
C14 C15 C16 120.7(9) . . ?
C14 C15 H15 119.6 . . ?
C16 C15 H15 119.6 . . ?
C15 C16 C17 121.8(9) . . ?
C15 C16 O6 123.7(9) . . ?
C17 C16 O6 114.5(7) . . ?
O5 C17 C12 123.1(8) . . ?
O5 C17 C16 120.3(8) . . ?
C12 C17 C16 116.5(7) . . ?
O6 C18 H18A 109.5 . . ?
O6 C18 H18B 109.5 . . ?
H18A C18 H18B 109.5 . . ?
O6 C18 H18C 109.5 . . ?
H18A C18 H18C 109.5 . . ?
H18B C18 H18C 109.5 . . ?
C20 C19 C28 119.6(6) . . ?
C20 C19 P1 117.9(5) . . ?
C28 C19 P1 122.6(5) . . ?
C19 C20 C21 121.3(6) . . ?
C19 C20 H20 119.4 . . ?
C21 C20 H20 119.4 . . ?
C20 C21 C22 119.0(6) . . ?
C20 C21 H21 120.5 . . ?
C22 C21 H21 120.5 . . ?
C21 C22 C23 120.7(6) . . ?
C21 C22 H22 119.7 . . ?
C23 C22 H22 119.7 . . ?
C28 C23 C22 120.5(6) . . ?
C28 C23 C24 120.6(6) . . ?
C22 C23 C24 118.9(8) . . ?
C23 C24 C25 120.2(7) . . ?
C23 C24 H24 119.9 . . ?
C25 C24 H24 119.9 . . ?
C24 C25 C26 119.3(7) . . ?
C24 C25 H25 120.3 . . ?
C26 C25 H25 120.3 . . ?
C27 C26 C25 119.8(7) . . ?
C27 C26 H26 120.1 . . ?
C25 C26 H26 120.1 . . ?
C26 C27 C28 121.6(7) . . ?
C26 C27 H27 119.2 . . ?
C28 C27 H27 119.2 . . ?
C23 C28 C27 118.1(5) . . ?
C23 C28 C19 119.0(5) . . ?
C27 C28 C19 122.9(6) . . ?
O7 C30 O7 129.0(13) . 17 ?
O7 C30 H30 115.5 . . ?
O7 C30 H30 115.5 17 . ?
O17 C31 O18 120.1(10) . . ?
O17 C31 C32 121.8(10) . . ?
O18 C31 C32 118.1(11) . . ?
C31 C32 H32A 109.5 . . ?
C31 C32 H32B 109.5 . . ?
H32A C32 H32B 109.5 . . ?
C31 C32 H32C 109.5 . . ?
H32A C32 H32C 109.5 . . ?
H32B C32 H32C 109.5 . . ?
Dy2 O29 H29B 111.1 . . ?
Dy2 O29 H29C 111.5 . . ?
H29B O29 H29C 109.4 . . ?
C33 O30 Dy2 150.3(10) . . ?
O30 C33 H33A 109.5 . . ?
O30 C33 H33B 109.5 . . ?
H33A C33 H33B 109.5 . . ?
O30 C33 H33C 109.5 . . ?
H33A C33 H33C 109.5 . . ?
H33B C33 H33C 109.5 . . ?
O29' O29' Dy2 124.6(14) 18_655 . ?
O29' O29' H29E 28.0 18_655 . ?
Dy2 O29' H29E 111.1 . . ?
O29' O29' H29F 110.9 18_655 . ?
Dy2 O29' H29F 121.7 . . ?
H29E O29' H29F 109.4 . . ?
O29' O29' H29E 20.5(7) 18_655 18_655 ?
Dy2 O29' H29E 133(2) . 18_655 ?
H29E O29' H29E 21.9 . 18_655 ?
H29F O29' H29E 94.9 . 18_655 ?
C33' O30' Dy2 129.5(12) . . ?
O30' C33' H33D 112.3 . . ?
O30' C33' H33E 109.2 . . ?
H33D C33' H33E 109.5 . . ?
O30' C33' H33F 106.9 . . ?
H33D C33' H33F 109.5 . . ?
H33E C33' H33F 109.4 . . ?

loop_
_geom_bond_atom_site_label_1
_geom_bond_atom_site_label_2
_geom_bond_distance
_geom_bond_site_symmetry_2
_geom_bond_publ_flag
O9 Dy1 2.355(9) . ?
O9 H9B 0.8500 . ?
O9 H9C 0.8500 . ?
Dy1 O2 2.295(6) 17 ?
Dy1 O3 2.319(7) 17 ?
Dy1 O7 2.324(6) . ?
Dy1 O10 2.376(6) . ?
Dy1 O13 2.379(5) . ?
Dy1 O8 2.369(4) . ?
Dy1 N1 2.519(7) 17 ?
Dy1 Dy4 3.5503(6) . ?
Dy1 Dy2 3.6579(6) . ?
Dy1 Dy2 3.9280(6) 17 ?
Dy2 O30' 2.298(13) . ?
Dy2 O29 2.362(10) . ?
Dy2 O3 2.344(7) . ?
Dy2 O13 2.352(6) . ?
Dy2 O12 2.351(6) . ?
Dy2 O4 2.367(6) . ?
Dy2 O30 2.389(8) . ?
Dy2 O10 2.435(6) . ?
Dy2 O29' 2.318(17) . ?
Dy2 O8 2.8148(18) . ?
Dy2 Dy4 3.5638(6) . ?
Dy3 O5 2.246(5) . ?
Dy3 O18 2.253(7) . ?
Dy3 O15 2.272(6) 18_655 ?
Dy3 O16 2.299(6) . ?
Dy3 O4 2.310(6) . ?
Dy3 O12 2.425(6) . ?
Dy3 N4 2.506(7) . ?
Dy3 Na1 3.549(3) . ?
Dy4 O14 2.226(6) . ?
Dy4 O13 2.363(6) . ?
Dy4 O19 2.361(8) . ?
Dy4 O2 2.375(6) 17 ?
Dy4 O12 2.384(6) . ?
Dy4 O17 2.381(6) . ?
Dy4 O10 2.418(6) . ?
Dy4 O1 2.501(7) 17 ?
Na1 O6 2.349(7) . ?
Na1 O6 2.350(7) 18_655 ?
Na1 O16 2.362(6) . ?
Na1 O16 2.362(6) 18_655 ?
Na1 O5 2.412(6) 18_655 ?
Na1 O5 2.412(6) . ?
P1 O14 1.518(6) . ?
P1 O16 1.522(6) . ?
P1 O15 1.536(6) . ?
P1 C19 1.823(6) . ?
N1 C8 1.264(11) . ?
N1 N2 1.430(10) . ?
N2 C9 1.296(12) . ?
N3 C10 1.282(12) . ?
N3 N4 1.407(10) . ?
N4 C11 1.295(11) . ?
O1 C2 1.396(12) . ?
O1 C1 1.447(12) . ?
O2 C3 1.362(11) . ?
O3 C9 1.313(11) . ?
O4 C10 1.329(11) . ?
O5 C17 1.299(10) . ?
O6 C16 1.389(11) . ?
O6 C18 1.454(11) . ?
O7 C30 1.244(9) . ?
O12 H12A 0.8501 . ?
O13 H13A 0.8501 . ?
O17 C31 1.221(11) . ?
O18 C31 1.259(12) . ?
O19 H19B 0.8501 . ?
O19 H19C 0.8502 . ?
C1 H1A 0.9800 . ?
C1 H1B 0.9800 . ?
C1 H1C 0.9800 . ?
C2 C3 1.373(13) . ?
C2 C7 1.376(15) . ?
C3 C4 1.434(13) . ?
C4 C5 1.421(13) . ?
C4 C8 1.449(13) . ?
C5 C6 1.329(15) . ?
C5 H5 0.9500 . ?
C6 C7 1.397(17) . ?
C6 H6 0.9500 . ?
C7 H7 0.9500 . ?
C8 H8 0.9500 . ?
C9 C10 1.483(13) . ?
C11 C12 1.431(13) . ?
C11 H11 0.9500 . ?
C12 C17 1.417(13) . ?
C12 C13 1.427(12) . ?
C13 C14 1.384(15) . ?
C13 H13 0.9500 . ?
C14 C15 1.367(16) . ?
C14 H14 0.9500 . ?
C15 C16 1.384(13) . ?
C15 H15 0.9500 . ?
C16 C17 1.404(12) . ?
C18 H18A 0.9800 . ?
C18 H18B 0.9800 . ?
C18 H18C 0.9800 . ?
C19 C20 1.368(7) . ?
C19 C28 1.399(7) . ?
C20 C21 1.374(7) . ?
C20 H20 0.9500 . ?
C21 C22 1.373(8) . ?
C21 H21 0.9500 . ?
C22 C23 1.375(8) . ?
C22 H22 0.9500 . ?
C23 C28 1.374(7) . ?
C23 C24 1.382(8) . ?
C24 C25 1.369(8) . ?
C24 H24 0.9500 . ?
C25 C26 1.382(8) . ?
C25 H25 0.9500 . ?
C26 C27 1.362(8) . ?
C26 H26 0.9500 . ?
C27 C28 1.384(7) . ?
C27 H27 0.9500 . ?
C30 H30 0.9500 . ?
C31 C32 1.474(16) . ?
C32 H32A 0.9800 . ?
C32 H32B 0.9800 . ?
C32 H32C 0.9800 . ?
O29 H29B 0.8495 . ?
O29 H29C 0.8500 . ?
O30 C33 1.330(9) . ?
C33 H33A 0.9800 . ?
C33 H33B 0.9800 . ?
C33 H33C 0.9800 . ?
O29' O29' 1.82(4) 18_655 ?
O29' H29E 0.8502 . ?
O29' H29F 0.8499 . ?
O29' H29E 1.14(3) 18_655 ?
O30' C33' 1.378(10) . ?
C33' H33D 0.9798 . ?
C33' H33E 0.9803 . ?
C33' H33F 0.9802 . ?
